data_7152301
loop_
_publ_author_name
'Zhou, Feng'
'Ding, Miao'
'Zhou, Jian'

_publ_section_title
;
 A catalytic metal-free Ritter reaction to 3-substituted 3-aminooxindoles.
;
_journal_issue 16
_journal_name_full 'Organic &amp; biomolecular chemistry'
_journal_page_first 3178
_journal_page_last 3181
_journal_paper_doi 10.1039/c2ob25319d
_journal_volume 10
_journal_year 2012
_chemical_formula_sum 'C17 H13 N O3'
_chemical_formula_weight 279.28
_chemical_name_systematic
;
?
;
_space_group_IT_number 2
_symmetry_cell_setting triclinic
_symmetry_space_group_name_Hall '-P 1'
_symmetry_space_group_name_H-M 'P -1'
_atom_sites_solution_hydrogens geom
_atom_sites_solution_primary direct
_atom_sites_solution_secondary difmap
_audit_creation_method SHELXL-97
_cell_angle_alpha 84.572(2)
_cell_angle_beta 88.905(2)
_cell_angle_gamma 89.911(2)
_cell_formula_units_Z 2
_cell_length_a 7.3660(4)
_cell_length_b 9.0252(5)
_cell_length_c 10.1518(5)
_cell_measurement_temperature 296(2)
_cell_volume 671.74(6)
_computing_structure_refinement 'SHELXL-97 (Sheldrick, 2008)'
_computing_structure_solution 'SHELXS-97 (Sheldrick, 2008)'
_diffrn_ambient_temperature 296(2)
_diffrn_measured_fraction_theta_full 0.993
_diffrn_measured_fraction_theta_max 0.993
_diffrn_radiation_monochromator graphite
_diffrn_radiation_source 'fine-focus sealed tube'
_diffrn_radiation_type MoK\a
_diffrn_radiation_wavelength 0.71073
_diffrn_reflns_av_R_equivalents 0.0184
_diffrn_reflns_av_sigmaI/netI 0.0186
_diffrn_reflns_limit_h_max 8
_diffrn_reflns_limit_h_min -8
_diffrn_reflns_limit_k_max 10
_diffrn_reflns_limit_k_min -10
_diffrn_reflns_limit_l_max 11
_diffrn_reflns_limit_l_min -12
_diffrn_reflns_number 7853
_diffrn_reflns_theta_full 25.00
_diffrn_reflns_theta_max 25.00
_diffrn_reflns_theta_min 2.27
_exptl_absorpt_coefficient_mu 0.095
_exptl_absorpt_correction_T_max 0.9784
_exptl_absorpt_correction_T_min 0.9637
_exptl_absorpt_correction_type multi-scan
_exptl_crystal_colour colorless
_exptl_crystal_density_diffrn 1.381
_exptl_crystal_density_method 'not measured'
_exptl_crystal_description block
_exptl_crystal_F_000 292
_exptl_crystal_size_max 0.39
_exptl_crystal_size_mid 0.31
_exptl_crystal_size_min 0.23
_refine_diff_density_max 0.304
_refine_diff_density_min -0.159
_refine_diff_density_rms 0.037
_refine_ls_extinction_method none
_refine_ls_goodness_of_fit_ref 1.093
_refine_ls_hydrogen_treatment constr
_refine_ls_matrix_type full
_refine_ls_number_parameters 190
_refine_ls_number_reflns 2353
_refine_ls_number_restraints 0
_refine_ls_restrained_S_all 1.093
_refine_ls_R_factor_all 0.0554
_refine_ls_R_factor_gt 0.0453
_refine_ls_shift/su_max 0.000
_refine_ls_shift/su_mean 0.000
_refine_ls_structure_factor_coef Fsqd
_refine_ls_weighting_details 'calc w=1/[\s^2^(Fo^2^)+(0.0590P)^2^+0.2463P] where P=(Fo^2^+2Fc^2^)/3'
_refine_ls_weighting_scheme calc
_refine_ls_wR_factor_gt 0.1290
_refine_ls_wR_factor_ref 0.1378
_reflns_number_gt 1936
_reflns_number_total 2353
_reflns_threshold_expression >2sigma(I)
_cod_data_source_file c2ob25319d.txt
_cod_data_source_block z
_cod_original_sg_symbol_H-M P-1
_cod_database_code 7152301

loop_
_symmetry_equiv_pos_as_xyz
'x, y, z'
'-x, -y, -z'

loop_
_atom_site_label
_atom_site_type_symbol
_atom_site_fract_x
_atom_site_fract_y
_atom_site_fract_z
_atom_site_U_iso_or_equiv
_atom_site_adp_type
_atom_site_occupancy
_atom_site_symmetry_multiplicity
_atom_site_calc_flag
_atom_site_refinement_flags
O1 O 0.6849(2) 0.3361(2) 0.94545(16) 0.0718(5) Uani 1 1 d .
O2 O 0.3175(3) 0.14991(19) 0.70562(17) 0.0757(5) Uani 1 1 d .
O3 O 0.46961(17) 0.42381(16) 0.81518(13) 0.0520(4) Uani 1 1 d .
N1 N 0.2724(2) 0.3424(2) 0.54545(16) 0.0562(5) Uani 1 1 d .
C1 C 0.5245(3) 0.3328(2) 0.9205(2) 0.0504(5) Uani 1 1 d .
C2 C 0.3884(3) 0.2411(2) 0.99875(18) 0.0477(5) Uani 1 1 d .
C3 C 0.4449(3) 0.1318(2) 1.0934(2) 0.0547(5) Uani 1 1 d .
H3A H 0.5683 0.1167 1.1071 0.066 Uiso 1 1 calc R
C4 C 0.3209(3) 0.0455(3) 1.1672(2) 0.0606(6) Uani 1 1 d .
H4A H 0.3598 -0.0280 1.2308 0.073 Uiso 1 1 calc R
C5 C 0.1378(3) 0.0678(3) 1.1470(2) 0.0625(6) Uani 1 1 d .
H5A H 0.0530 0.0093 1.1970 0.075 Uiso 1 1 calc R
C6 C 0.0802(3) 0.1774(3) 1.0523(2) 0.0567(6) Uani 1 1 d .
H6A H -0.0434 0.1922 1.0391 0.068 Uiso 1 1 calc R
C7 C 0.2048(3) 0.2651(2) 0.97712(19) 0.0466(5) Uani 1 1 d .
C8 C 0.1481(3) 0.3859(2) 0.8740(2) 0.0503(5) Uani 1 1 d .
H8A H 0.1320 0.4781 0.9148 0.060 Uiso 1 1 calc R
H8B H 0.0325 0.3598 0.8383 0.060 Uiso 1 1 calc R
C9 C 0.2874(3) 0.4091(2) 0.76267(19) 0.0461(5) Uani 1 1 d .
C10 C 0.2946(3) 0.2811(3) 0.6708(2) 0.0515(5) Uani 1 1 d .
C11 C 0.2493(3) 0.4976(3) 0.5408(2) 0.0545(5) Uani 1 1 d .
C12 C 0.2566(3) 0.5423(2) 0.6673(2) 0.0501(5) Uani 1 1 d .
C13 C 0.2384(3) 0.6902(3) 0.6879(3) 0.0660(6) Uani 1 1 d .
H13A H 0.2436 0.7203 0.7728 0.079 Uiso 1 1 calc R
C14 C 0.2123(4) 0.7931(3) 0.5807(4) 0.0887(9) Uani 1 1 d .
H14A H 0.2008 0.8935 0.5927 0.106 Uiso 1 1 calc R
C15 C 0.2035(4) 0.7469(4) 0.4565(4) 0.0962(11) Uani 1 1 d .
H15A H 0.1841 0.8176 0.3854 0.115 Uiso 1 1 calc R
C16 C 0.2222(3) 0.5984(4) 0.4323(3) 0.0791(8) Uani 1 1 d .
H16A H 0.2168 0.5686 0.3472 0.095 Uiso 1 1 calc R
C17 C 0.2791(4) 0.2581(3) 0.4306(2) 0.0792(8) Uani 1 1 d .
H17A H 0.2966 0.1546 0.4587 0.119 Uiso 1 1 calc R
H17B H 0.3779 0.2933 0.3731 0.119 Uiso 1 1 calc R
H17C H 0.1670 0.2707 0.3841 0.119 Uiso 1 1 calc R

loop_
_atom_site_aniso_label
_atom_site_aniso_U_11
_atom_site_aniso_U_22
_atom_site_aniso_U_33
_atom_site_aniso_U_23
_atom_site_aniso_U_13
_atom_site_aniso_U_12
O1 0.0421(9) 0.0971(13) 0.0752(11) -0.0007(9) -0.0105(8) -0.0053(8)
O2 0.1007(14) 0.0606(10) 0.0675(11) -0.0136(8) -0.0083(9) 0.0120(9)
O3 0.0364(8) 0.0692(9) 0.0503(8) -0.0050(7) -0.0011(6) -0.0046(6)
N1 0.0472(10) 0.0811(13) 0.0415(9) -0.0116(8) -0.0004(7) -0.0014(9)
C1 0.0395(11) 0.0652(13) 0.0481(11) -0.0120(10) -0.0057(9) 0.0012(9)
C2 0.0443(11) 0.0593(12) 0.0414(10) -0.0139(9) -0.0029(8) -0.0004(9)
C3 0.0509(12) 0.0687(14) 0.0461(11) -0.0127(10) -0.0080(9) 0.0060(10)
C4 0.0692(15) 0.0659(14) 0.0459(12) -0.0007(10) -0.0035(10) 0.0058(11)
C5 0.0631(15) 0.0709(15) 0.0522(13) -0.0006(11) 0.0083(10) -0.0056(11)
C6 0.0420(12) 0.0727(14) 0.0554(13) -0.0069(11) 0.0018(9) 0.0005(10)
C7 0.0451(11) 0.0563(12) 0.0398(10) -0.0107(8) -0.0005(8) 0.0008(9)
C8 0.0379(11) 0.0604(12) 0.0526(12) -0.0060(9) 0.0008(9) 0.0007(9)
C9 0.0399(11) 0.0567(12) 0.0420(10) -0.0060(9) -0.0029(8) -0.0001(8)
C10 0.0456(12) 0.0633(13) 0.0465(11) -0.0087(10) -0.0026(9) 0.0017(9)
C11 0.0324(10) 0.0776(15) 0.0506(12) 0.0077(10) 0.0043(8) -0.0042(9)
C12 0.0375(11) 0.0621(13) 0.0492(11) 0.0018(9) 0.0030(8) -0.0029(9)
C13 0.0550(14) 0.0593(14) 0.0820(17) 0.0016(12) 0.0061(12) -0.0026(11)
C14 0.0730(18) 0.0692(17) 0.116(3) 0.0271(17) 0.0165(17) -0.0022(13)
C15 0.0630(17) 0.105(2) 0.107(3) 0.057(2) 0.0150(16) 0.0023(16)
C16 0.0505(14) 0.119(2) 0.0615(15) 0.0244(15) 0.0068(11) -0.0029(14)
C17 0.0686(17) 0.119(2) 0.0540(14) -0.0309(14) 0.0017(12) -0.0082(15)

loop_
_atom_type_symbol
_atom_type_description
_atom_type_scat_dispersion_real
_atom_type_scat_dispersion_imag
_atom_type_scat_source
C C 0.0033 0.0016 'International Tables Vol C Tables 4.2.6.8 and 6.1.1.4'
H H 0.0000 0.0000 'International Tables Vol C Tables 4.2.6.8 and 6.1.1.4'
N N 0.0061 0.0033 'International Tables Vol C Tables 4.2.6.8 and 6.1.1.4'
O O 0.0106 0.0060 'International Tables Vol C Tables 4.2.6.8 and 6.1.1.4'

loop_
_geom_angle_atom_site_label_1
_geom_angle_atom_site_label_2
_geom_angle_atom_site_label_3
_geom_angle
C1 O3 C9 120.51(15)
C10 N1 C11 111.44(18)
C10 N1 C17 123.7(2)
C11 N1 C17 124.8(2)
O1 C1 O3 116.48(19)
O1 C1 C2 124.55(19)
O3 C1 C2 118.94(17)
C3 C2 C7 120.5(2)
C3 C2 C1 119.53(18)
C7 C2 C1 119.97(18)
C4 C3 C2 120.5(2)
C4 C3 H3A 119.8
C2 C3 H3A 119.8
C3 C4 C5 119.8(2)
C3 C4 H4A 120.1
C5 C4 H4A 120.1
C4 C5 C6 120.0(2)
C4 C5 H5A 120.0
C6 C5 H5A 120.0
C7 C6 C5 120.6(2)
C7 C6 H6A 119.7
C5 C6 H6A 119.7
C6 C7 C2 118.66(19)
C6 C7 C8 122.28(18)
C2 C7 C8 119.05(18)
C7 C8 C9 111.58(16)
C7 C8 H8A 109.3
C9 C8 H8A 109.3
C7 C8 H8B 109.3
C9 C8 H8B 109.3
H8A C8 H8B 108.0
O3 C9 C12 106.95(16)
O3 C9 C8 110.65(15)
C12 C9 C8 115.02(16)
O3 C9 C10 107.30(15)
C12 C9 C10 102.34(16)
C8 C9 C10 113.91(17)
O2 C10 N1 126.4(2)
O2 C10 C9 126.02(19)
N1 C10 C9 107.55(18)
C16 C11 C12 121.5(2)
C16 C11 N1 128.7(2)
C12 C11 N1 109.77(18)
C13 C12 C11 120.5(2)
C13 C12 C9 130.6(2)
C11 C12 C9 108.90(19)
C12 C13 C14 119.0(3)
C12 C13 H13A 120.5
C14 C13 H13A 120.5
C15 C14 C13 119.8(3)
C15 C14 H14A 120.1
C13 C14 H14A 120.1
C14 C15 C16 122.6(3)
C14 C15 H15A 118.7
C16 C15 H15A 118.7
C11 C16 C15 116.6(3)
C11 C16 H16A 121.7
C15 C16 H16A 121.7
N1 C17 H17A 109.5
N1 C17 H17B 109.5
H17A C17 H17B 109.5
N1 C17 H17C 109.5
H17A C17 H17C 109.5
H17B C17 H17C 109.5

loop_
_geom_bond_atom_site_label_1
_geom_bond_atom_site_label_2
_geom_bond_distance
O1 C1 1.214(2)
O2 C10 1.216(3)
O3 C1 1.353(2)
O3 C9 1.464(2)
N1 C10 1.351(3)
N1 C11 1.407(3)
N1 C17 1.451(3)
C1 C2 1.473(3)
C2 C3 1.380(3)
C2 C7 1.387(3)
C3 C4 1.366(3)
C3 H3A 0.9300
C4 C5 1.380(3)
C4 H4A 0.9300
C5 C6 1.385(3)
C5 H5A 0.9300
C6 C7 1.383(3)
C6 H6A 0.9300
C7 C8 1.503(3)
C8 C9 1.512(3)
C8 H8A 0.9700
C8 H8B 0.9700
C9 C12 1.490(3)
C9 C10 1.552(3)
C11 C16 1.378(3)
C11 C12 1.384(3)
C12 C13 1.377(3)
C13 C14 1.378(4)
C13 H13A 0.9300
C14 C15 1.367(5)
C14 H14A 0.9300
C15 C16 1.392(5)
C15 H15A 0.9300
C16 H16A 0.9300
C17 H17A 0.9600
C17 H17B 0.9600
C17 H17C 0.9600

loop_
_geom_torsion_atom_site_label_1
_geom_torsion_atom_site_label_2
_geom_torsion_atom_site_label_3
_geom_torsion_atom_site_label_4
_geom_torsion
C9 O3 C1 O1 168.98(17)
C9 O3 C1 C2 -12.8(3)
O1 C1 C2 C3 -11.7(3)
O3 C1 C2 C3 170.19(18)
O1 C1 C2 C7 168.2(2)
O3 C1 C2 C7 -9.9(3)
C7 C2 C3 C4 0.1(3)
C1 C2 C3 C4 179.95(19)
C2 C3 C4 C5 -0.1(3)
C3 C4 C5 C6 0.0(3)
C4 C5 C6 C7 0.1(3)
C5 C6 C7 C2 -0.1(3)
C5 C6 C7 C8 -179.56(19)
C3 C2 C7 C6 0.0(3)
C1 C2 C7 C6 -179.87(18)
C3 C2 C7 C8 179.50(18)
C1 C2 C7 C8 -0.4(3)
C6 C7 C8 C9 -150.19(19)
C2 C7 C8 C9 30.4(3)
C1 O3 C9 C12 168.72(16)
C1 O3 C9 C8 42.7(2)
C1 O3 C9 C10 -82.1(2)
C7 C8 C9 O3 -49.4(2)
C7 C8 C9 C12 -170.75(17)
C7 C8 C9 C10 71.6(2)
C11 N1 C10 O2 -179.9(2)
C17 N1 C10 O2 -2.2(3)
C11 N1 C10 C9 -0.5(2)
C17 N1 C10 C9 177.23(18)
O3 C9 C10 O2 67.7(3)
C12 C9 C10 O2 -180.0(2)
C8 C9 C10 O2 -55.2(3)
O3 C9 C10 N1 -111.77(17)
C12 C9 C10 N1 0.6(2)
C8 C9 C10 N1 125.40(18)
C10 N1 C11 C16 -179.6(2)
C17 N1 C11 C16 2.7(3)
C10 N1 C11 C12 0.1(2)
C17 N1 C11 C12 -177.55(19)
C16 C11 C12 C13 -0.6(3)
N1 C11 C12 C13 179.65(18)
C16 C11 C12 C9 -179.91(18)
N1 C11 C12 C9 0.3(2)
O3 C9 C12 C13 -67.2(3)
C8 C9 C12 C13 56.1(3)
C10 C9 C12 C13 -179.8(2)
O3 C9 C12 C11 112.11(17)
C8 C9 C12 C11 -124.58(19)
C10 C9 C12 C11 -0.5(2)
C11 C12 C13 C14 0.1(3)
C9 C12 C13 C14 179.3(2)
C12 C13 C14 C15 0.5(4)
C13 C14 C15 C16 -0.9(4)
C12 C11 C16 C15 0.2(3)
N1 C11 C16 C15 180.0(2)
C14 C15 C16 C11 0.5(4)
